data_2209833
loop_
_publ_author_name
'Foces-Foces, Concepci\'on'
'Rodr\'iguez, Matias L.'
'Elguero, Jos\'e'

_publ_section_title
;
 Supramolecular assembly of diethyl
 1<i>H</i>-pyrazole-3,5-dicarboxylate 0.33-hydrate
;
_journal_coeditor_code FB2003
_journal_issue 8
_journal_name_full 'Acta Crystallographica Section E'
_journal_page_first o3351
_journal_page_last o3353
_journal_paper_doi 10.1107/S1600536806025918
_journal_volume 62
_journal_year 2006
_chemical_formula_iupac 'C9 H12 N2 O4, 0.33H2 O'
_chemical_formula_moiety 'C9 H12 N2 O4, 0.33H2 O'
_chemical_formula_sum 'C9 H12.67 N2 O4.33'
_chemical_formula_weight 218.21
_chemical_melting_point 325.3(4)
_chemical_name_systematic
;
diethyl 1H-pyrazole-3,5-dicarboxylate 0.33-hydrate
;
_space_group_crystal_system trigonal
_space_group_IT_number 167
_symmetry_space_group_name_Hall '-R 3 2"c'
_symmetry_space_group_name_H-M 'R -3 c :H'
_atom_sites_solution_hydrogens difmap
_atom_sites_solution_primary direct
_atom_sites_solution_secondary difmap
_cell_angle_alpha 90.00
_cell_angle_beta 90.00
_cell_angle_gamma 120.00
_cell_formula_units_Z 72
_cell_length_a 16.3410(14)
_cell_length_b 16.3410(14)
_cell_length_c 88.12(6)
_cell_measurement_reflns_used 34593
_cell_measurement_temperature 170(2)
_cell_measurement_theta_max 25.12
_cell_measurement_theta_min 5.0
_cell_volume 20378(14)
_computing_cell_refinement 'Please supply'
_computing_data_collection 'COLLECT (Nonius, 2000)'
_computing_data_reduction 'DENZO and SCALEPACK (Otwinowski & Minor, 1997)'
_computing_molecular_graphics 'PLATON (Spek, 2003)'
_computing_publication_material 'SHELXL97, WinGX (Farrugia, 1999) and PLATON'
_computing_structure_refinement 'SHELXL97 (Sheldrick, 1997)'
_computing_structure_solution 'SIR97 (Altomare <i>et al.</i>,  1999)'
_diffrn_ambient_temperature 170(2)
_diffrn_detector_area_resol_mean 9
_diffrn_measured_fraction_theta_full 0.990
_diffrn_measured_fraction_theta_max 0.990
_diffrn_measurement_device '95mm CCD camera on \k-goniostat'
_diffrn_measurement_device_type 'Nonius KappaCCD'
_diffrn_measurement_method '\f and \w'
_diffrn_radiation_monochromator 'horizontally mounted graphite crystal'
_diffrn_radiation_source 'fine-focus sealed tube'
_diffrn_radiation_type MoK\a
_diffrn_radiation_wavelength 0.71073
_diffrn_reflns_av_R_equivalents 0.1057
_diffrn_reflns_av_sigmaI/netI 0.1183
_diffrn_reflns_limit_h_max 18
_diffrn_reflns_limit_h_min -18
_diffrn_reflns_limit_k_max 19
_diffrn_reflns_limit_k_min -19
_diffrn_reflns_limit_l_max 105
_diffrn_reflns_limit_l_min -100
_diffrn_reflns_number 34593
_diffrn_reflns_theta_full 25.12
_diffrn_reflns_theta_max 25.12
_diffrn_reflns_theta_min 5.00
_diffrn_standards_number 0
_exptl_absorpt_coefficient_mu 0.103
_exptl_absorpt_correction_type none
_exptl_crystal_colour colourless
_exptl_crystal_density_diffrn 1.280
_exptl_crystal_density_method 'not measured'
_exptl_crystal_description sphere
_exptl_crystal_F_000 8304
_exptl_crystal_size_max 0.5
_exptl_crystal_size_mid 0.5
_exptl_crystal_size_min 0.5
_exptl_crystal_size_rad 0.25
_refine_diff_density_max 0.350
_refine_diff_density_min -0.209
_refine_ls_extinction_method none
_refine_ls_goodness_of_fit_ref 1.077
_refine_ls_hydrogen_treatment constr
_refine_ls_matrix_type full
_refine_ls_number_constraints 124
_refine_ls_number_parameters 294
_refine_ls_number_reflns 4028
_refine_ls_number_restraints 4
_refine_ls_restrained_S_all 1.080
_refine_ls_R_factor_all 0.2229
_refine_ls_R_factor_gt 0.0856
_refine_ls_shift/su_max 0.000
_refine_ls_shift/su_mean 0.000
_refine_ls_structure_factor_coef Fsqd
_refine_ls_weighting_details 'calc w=1/[\s^2^(Fo^2^)+(0.0621P)^2^+45.7496P] where P=(Fo^2^+2Fc^2^)/3'
_refine_ls_weighting_scheme calc
_refine_ls_wR_factor_gt 0.1552
_refine_ls_wR_factor_ref 0.1983
_reflns_number_gt 2091
_reflns_number_total 4028
_reflns_threshold_expression I>2\s(I)
_cod_data_source_file fb2003.cif
_cod_data_source_block I
_cod_depositor_comments
;
The following automatic conversions were performed:

'_chemical_melting_point' value '324.9-325.7' was changed to
'325.3(4)' - the average value was taken and precision was estimated.

Automatic conversion script
Id: cif_fix_values 1646 2011-03-28 12:23:43Z adriana 

The following automatic conversions were performed:

'_chemical_melting_point' value '324.9-325.7' was changed to
'325.3(4)' - the average value was taken and precision was estimated.

Automatic conversion script
Id: cif_fix_values 1715 2011-07-08 13:25:40Z adriana 
;
_cod_original_cell_volume 20379(13)
_cod_original_sg_symbol_H-M 'R -3c'
_cod_database_code 2209833
_cod_database_fobs_code 2209833

loop_
_symmetry_equiv_pos_as_xyz
'x, y, z'
'-y, x-y, z'
'-x+y, -x, z'
'x-y, -y, -z+1/2'
'-x, -x+y, -z+1/2'
'y, x, -z+1/2'
'x+2/3, y+1/3, z+1/3'
'-y+2/3, x-y+1/3, z+1/3'
'-x+y+2/3, -x+1/3, z+1/3'
'x-y+2/3, -y+1/3, -z+5/6'
'-x+2/3, -x+y+1/3, -z+5/6'
'y+2/3, x+1/3, -z+5/6'
'x+1/3, y+2/3, z+2/3'
'-y+1/3, x-y+2/3, z+2/3'
'-x+y+1/3, -x+2/3, z+2/3'
'x-y+1/3, -y+2/3, -z+7/6'
'-x+1/3, -x+y+2/3, -z+7/6'
'y+1/3, x+2/3, -z+7/6'
'-x, -y, -z'
'y, -x+y, -z'
'x-y, x, -z'
'-x+y, y, z-1/2'
'x, x-y, z-1/2'
'-y, -x, z-1/2'
'-x+2/3, -y+1/3, -z+1/3'
'y+2/3, -x+y+1/3, -z+1/3'
'x-y+2/3, x+1/3, -z+1/3'
'-x+y+2/3, y+1/3, z-1/6'
'x+2/3, x-y+1/3, z-1/6'
'-y+2/3, -x+1/3, z-1/6'
'-x+1/3, -y+2/3, -z+2/3'
'y+1/3, -x+y+2/3, -z+2/3'
'x-y+1/3, x+2/3, -z+2/3'
'-x+y+1/3, y+2/3, z+1/6'
'x+1/3, x-y+2/3, z+1/6'
'-y+1/3, -x+2/3, z+1/6'

loop_
_atom_site_type_symbol
_atom_site_label
_atom_site_fract_x
_atom_site_fract_y
_atom_site_fract_z
_atom_site_U_iso_or_equiv
_atom_site_adp_type
_atom_site_calc_flag
_atom_site_refinement_flags
_atom_site_occupancy
_atom_site_disorder_assembly
_atom_site_disorder_group
O Ow1 0.0000 0.0000 0.11749(5) 0.0460(13) Uani d S 1 . .
H H1W1 0.0000 0.0000 0.1273 0.055 Uiso d S 1 . .
H H2W1 -0.0016 0.0491 0.1143 0.055 Uiso d P 0.33 . .
O Ow2 0.0000 0.0000 0.14857(5) 0.0488(13) Uani d S 1 . .
H H1W2 0.0492 0.0453 0.1521 0.059 Uiso d P 0.67 . .
N N1A 0.0166(2) 0.1773(2) 0.11356(4) 0.0450(9) Uani d . 1 . .
H H1A 0.0056 0.1189 0.1131 0.054 Uiso calc PR 0.67 . .
N N2A 0.0832(2) 0.2460(3) 0.12204(4) 0.0458(9) Uani d . 1 . .
H H2A 0.1237 0.2413 0.1280 0.055 Uiso calc PR 0.33 . .
C C3A 0.0768(3) 0.3240(3) 0.11969(5) 0.0490(12) Uani d . 1 . .
C C4A 0.0066(3) 0.3053(3) 0.10956(5) 0.0557(13) Uani d . 1 . .
H H4A -0.0124 0.3478 0.1058 0.067 Uiso calc R 1 . .
C C5A -0.0308(3) 0.2114(3) 0.10592(5) 0.0465(12) Uani d . 1 A .
C C6A 0.1413(4) 0.4171(4) 0.12684(6) 0.0643(14) Uani d . 1 . .
O O7A 0.1364(3) 0.4859(3) 0.12479(5) 0.0996(14) Uani d . 1 . .
O O8A 0.2050(2) 0.4111(2) 0.13535(4) 0.0731(10) Uani d . 1 . .
C C9A 0.2786(4) 0.5034(4) 0.14151(8) 0.106(2) Uani d D 1 . .
H H91A 0.3071 0.5505 0.1333 0.127 Uiso calc R 1 . .
H H92A 0.2509 0.5272 0.1491 0.127 Uiso calc R 1 . .
C C10A 0.3491(4) 0.4869(4) 0.14849(8) 0.110(2) Uani d D 1 . .
H H101A 0.3990 0.5460 0.1529 0.165 Uiso calc R 1 . .
H H102A 0.3764 0.4642 0.1408 0.165 Uiso calc R 1 . .
H H20C 0.3197 0.4393 0.1565 0.165 Uiso calc R 1 . .
C C11A -0.1091(4) 0.1528(4) 0.09563(6) 0.0692(16) Uani d D 1 . .
O O12A -0.1448(7) 0.1879(5) 0.08766(10) 0.087(3) Uani d P 0.774(15) A 1
O O12'A -0.1789(13) 0.1611(13) 0.0939(2) 0.043(6) Uiso d P 0.226(15) A 2
O O13A -0.1276(6) 0.0623(4) 0.09554(10) 0.0567(19) Uani d P 0.774(15) A 1
O O13'A -0.1049(14) 0.0780(10) 0.0908(2) 0.050(8) Uiso d PD 0.226(15) A 2
C C14A -0.2021(6) -0.0069(8) 0.08576(12) 0.069(3) Uani d P 0.774(15) A 1
H H141A -0.2377 0.0211 0.0811 0.083 Uiso calc PR 0.774(15) A 1
H H142A -0.2467 -0.0626 0.0918 0.083 Uiso calc PR 0.774(15) A 1
C C14'A -0.1740(17) 0.0273(13) 0.0787(3) 0.040(7) Uiso d PD 0.226(15) A 2
H H141'A -0.1448 0.0492 0.0686 0.048 Uiso calc PR 0.226(15) A 2
H H142'A -0.2287 0.0374 0.0796 0.048 Uiso calc PR 0.226(15) A 2
C C15A -0.1585(8) -0.0365(9) 0.07360(12) 0.103(4) Uani d P 0.774(15) A 1
H H151A -0.2084 -0.0851 0.0673 0.154 Uiso calc PR 0.774(15) A 1
H H152A -0.1216 -0.0622 0.0783 0.154 Uiso calc PR 0.774(15) A 1
H H153A -0.1170 0.0183 0.0673 0.154 Uiso calc PR 0.774(15) A 1
C C15'A -0.204(2) -0.0729(14) 0.0809(4) 0.082(11) Uiso d PD 0.226(15) A 2
H H151'A -0.2526 -0.1115 0.0735 0.123 Uiso calc PR 0.226(15) A 2
H H152'A -0.2286 -0.0922 0.0912 0.123 Uiso calc PR 0.226(15) A 2
H H153'A -0.1490 -0.0819 0.0795 0.123 Uiso calc PR 0.226(15) A 2
N N1B 0.2220(2) 0.2014(2) 0.13493(4) 0.0441(9) Uani d . 1 . .
H H1B 0.1871 0.2246 0.1315 0.053 Uiso calc PR 0.67 . .
N N2B 0.1932(2) 0.1299(2) 0.14460(4) 0.0416(9) Uani d . 1 . .
H H2B 0.1367 0.0982 0.1487 0.050 Uiso calc PR 0.33 . .
C C3B 0.2656(3) 0.1149(3) 0.14694(5) 0.0425(11) Uani d . 1 . .
C C4B 0.3424(3) 0.1787(3) 0.13863(5) 0.0470(12) Uani d . 1 . .
H H4B 0.4031 0.1841 0.1382 0.056 Uiso calc R 1 . .
C C5B 0.3127(3) 0.2328(3) 0.13110(5) 0.0430(11) Uani d . 1 . .
C C6B 0.2559(3) 0.0371(3) 0.15652(5) 0.0537(12) Uani d . 1 . .
O O7B 0.3171(2) 0.0171(2) 0.15813(4) 0.0774(11) Uani d . 1 . .
O O8B 0.1713(2) -0.0082(2) 0.16302(4) 0.0679(10) Uani d . 1 . .
C C9B 0.1518(4) -0.0885(4) 0.17270(7) 0.0908(19) Uani d . 1 . .
H H91B 0.2074 -0.0728 0.1791 0.109 Uiso calc R 1 . .
H H92B 0.1384 -0.1439 0.1664 0.109 Uiso calc R 1 . .
C C10B 0.0698(4) -0.1105(4) 0.18226(6) 0.095(2) Uani d . 1 . .
H H101B 0.0553 -0.1648 0.1887 0.142 Uiso calc R 1 . .
H H102B 0.0153 -0.1255 0.1758 0.142 Uiso calc R 1 . .
H H103B 0.0842 -0.0557 0.1886 0.142 Uiso calc R 1 . .
C C11B 0.3593(3) 0.3094(3) 0.12018(5) 0.0528(12) Uani d . 1 . .
O O12B 0.3202(2) 0.3435(2) 0.11311(4) 0.0717(11) Uani d . 1 . .
O O13B 0.4500(2) 0.3361(2) 0.11858(4) 0.0653(10) Uani d . 1 . .
C C14B 0.5027(4) 0.4107(4) 0.10744(7) 0.0814(17) Uani d . 1 . .
H H141B 0.4699 0.3929 0.0975 0.098 Uiso calc R 1 . .
H H142B 0.5068 0.4704 0.1108 0.098 Uiso calc R 1 . .
C C15B 0.5977(4) 0.4237(4) 0.10591(6) 0.0843(17) Uani d . 1 . .
H H151B 0.6334 0.4731 0.0984 0.127 Uiso calc R 1 . .
H H152B 0.5932 0.3643 0.1026 0.127 Uiso calc R 1 . .
H H153B 0.6302 0.4425 0.1157 0.127 Uiso calc R 1 . .

loop_
_atom_site_aniso_label
_atom_site_aniso_U_11
_atom_site_aniso_U_22
_atom_site_aniso_U_33
_atom_site_aniso_U_12
_atom_site_aniso_U_13
_atom_site_aniso_U_23
Ow1 0.0434(18) 0.0434(18) 0.051(3) 0.0217(9) 0.000 0.000
Ow2 0.0375(17) 0.0375(17) 0.071(4) 0.0187(9) 0.000 0.000
N1A 0.044(2) 0.040(2) 0.048(2) 0.0190(19) -0.0125(19) -0.0069(19)
N2A 0.042(2) 0.050(2) 0.050(2) 0.027(2) -0.0160(18) -0.0074(19)
C3A 0.046(3) 0.048(3) 0.053(3) 0.023(2) -0.004(2) -0.004(2)
C4A 0.059(3) 0.051(3) 0.066(3) 0.035(3) -0.019(3) -0.006(3)
C5A 0.051(3) 0.052(3) 0.048(3) 0.034(3) -0.018(2) -0.007(2)
C6A 0.059(3) 0.060(4) 0.083(4) 0.037(3) -0.022(3) -0.016(3)
O7A 0.112(3) 0.058(2) 0.140(4) 0.051(2) -0.045(3) -0.033(2)
O8A 0.061(2) 0.060(2) 0.092(2) 0.026(2) -0.028(2) -0.0303(19)
C9A 0.125(6) 0.067(4) 0.122(5) 0.045(4) -0.061(5) -0.034(4)
C10A 0.091(5) 0.080(4) 0.136(6) 0.026(4) -0.058(4) -0.020(4)
C11A 0.065(4) 0.077(4) 0.083(4) 0.049(3) -0.035(3) -0.028(3)
O12A 0.095(6) 0.097(5) 0.095(6) 0.068(5) -0.059(5) -0.020(4)
O13A 0.050(4) 0.060(3) 0.064(4) 0.030(3) -0.025(4) -0.019(3)
C14A 0.052(5) 0.067(6) 0.077(6) 0.021(4) -0.029(5) -0.018(5)
C15A 0.087(7) 0.131(9) 0.091(8) 0.054(7) -0.046(6) -0.066(7)
N1B 0.041(2) 0.045(2) 0.046(2) 0.0219(19) -0.0070(18) 0.0096(19)
N2B 0.032(2) 0.046(2) 0.041(2) 0.0156(18) -0.0011(17) 0.0050(18)
C3B 0.034(3) 0.037(3) 0.046(3) 0.009(2) -0.005(2) 0.008(2)
C4B 0.033(3) 0.052(3) 0.054(3) 0.020(2) -0.005(2) 0.011(2)
C5B 0.030(3) 0.043(3) 0.052(3) 0.014(2) -0.003(2) 0.011(2)
C6B 0.042(3) 0.050(3) 0.059(3) 0.015(3) 0.001(3) 0.009(3)
O7B 0.059(2) 0.081(3) 0.095(3) 0.037(2) 0.010(2) 0.043(2)
O8B 0.052(2) 0.064(2) 0.077(2) 0.0214(18) 0.0124(18) 0.0373(19)
C9B 0.077(4) 0.084(4) 0.102(5) 0.033(4) 0.017(4) 0.047(4)
C10B 0.079(4) 0.086(4) 0.070(4) 0.004(3) 0.001(3) 0.029(3)
C11B 0.046(3) 0.055(3) 0.058(3) 0.025(3) -0.002(3) 0.013(3)
O12B 0.057(2) 0.075(2) 0.088(3) 0.037(2) 0.0035(19) 0.038(2)
O13B 0.041(2) 0.071(2) 0.080(2) 0.0245(18) 0.0093(17) 0.0408(18)
C14B 0.069(4) 0.078(4) 0.095(4) 0.036(3) 0.019(3) 0.046(3)
C15B 0.069(4) 0.093(4) 0.095(4) 0.044(4) 0.028(3) 0.037(4)

loop_
_atom_type_symbol
_atom_type_description
_atom_type_scat_dispersion_real
_atom_type_scat_dispersion_imag
_atom_type_scat_source
C C 0.0033 0.0016 'International Tables Vol C Tables 4.2.6.8 and 6.1.1.4'
H H 0.0000 0.0000 'International Tables Vol C Tables 4.2.6.8 and 6.1.1.4'
O O 0.0106 0.0060 'International Tables Vol C Tables 4.2.6.8 and 6.1.1.4'
N N 0.0061 0.0033 'International Tables Vol C Tables 4.2.6.8 and 6.1.1.4'

loop_
_geom_angle_atom_site_label_1
_geom_angle_atom_site_label_2
_geom_angle_atom_site_label_3
_geom_angle_site_symmetry_1
_geom_angle
H1W1 Ow1 H2W1 . 109.2
H1W2 Ow2 H1W2 2 107.0
N2A N1A C5A . 109.2(3)
N2A N1A H1A . 125.4
C5A N1A H1A . 125.4
N1A N2A C3A . 107.1(3)
N1A N2A H2A . 126.5
C3A N2A H2A . 126.5
N2A C3A C4A . 110.1(4)
N2A C3A C6A . 123.4(4)
C4A C3A C6A . 126.4(4)
C3A C4A C5A . 104.9(4)
C3A C4A H4A . 127.5
C5A C4A H4A . 127.5
N1A C5A C4A . 108.6(4)
N1A C5A C11A . 122.4(4)
C4A C5A C11A . 129.0(4)
O7A C6A O8A . 125.9(5)
O7A C6A C3A . 123.9(5)
O8A C6A C3A . 110.2(4)
C6A O8A C9A . 113.6(4)
C10A C9A O8A . 106.5(4)
C10A C9A H91A . 110.4
O8A C9A H91A . 110.4
C10A C9A H92A . 110.4
O8A C9A H92A . 110.4
H91A C9A H92A . 108.6
C9A C10A H101A . 109.5
C9A C10A H102A . 109.5
H101A C10A H102A . 109.5
C9A C10A H20C . 109.5
H101A C10A H20C . 109.5
H102A C10A H20C . 109.5
O12'A C11A O13'A . 122.9(13)
O12A C11A O13'A . 120.2(10)
O12A C11A O13A . 127.6(5)
O12'A C11A C5A . 124.0(9)
O12A C11A C5A . 120.8(5)
O13'A C11A C5A . 111.7(9)
O13A C11A C5A . 111.3(4)
C11A O13A C14A . 119.7(6)
C11A O13'A C14'A . 111.8(14)
O13A C14A C15A . 109.0(6)
O13A C14A H141A . 109.9
C15A C14A H141A . 109.9
O13A C14A H142A . 109.9
C15A C14A H142A . 109.9
H141A C14A H142A . 108.3
O13'A C14'A C15'A . 105.2(19)
O13'A C14'A H141'A . 110.7
C15'A C14'A H141'A . 110.7
O13'A C14'A H142'A . 110.7
C15'A C14'A H142'A . 110.7
H141'A C14'A H142'A . 108.8
C14A C15A H151A . 109.5
C14A C15A H152A . 109.5
H151A C15A H152A . 109.5
C14A C15A H153A . 109.5
H151A C15A H153A . 109.5
H152A C15A H153A . 109.5
C14'A C15'A H151'A . 109.5
C14'A C15'A H152'A . 109.5
H151'A C15'A H152'A . 109.5
C14'A C15'A H153'A . 109.5
H151'A C15'A H153'A . 109.5
H152'A C15'A H153'A . 109.5
N2B N1B C5B . 109.5(3)
N2B N1B H1B . 125.2
C5B N1B H1B . 125.2
N1B N2B C3B . 107.7(3)
N1B N2B H2B . 126.2
C3B N2B H2B . 126.2
N2B C3B C4B . 109.5(4)
N2B C3B C6B . 121.6(4)
C4B C3B C6B . 128.8(4)
C5B C4B C3B . 105.2(4)
C5B C4B H4B . 127.4
C3B C4B H4B . 127.4
N1B C5B C4B . 108.1(4)
N1B C5B C11B . 119.7(4)
C4B C5B C11B . 132.2(4)
O7B C6B O8B . 124.8(4)
O7B C6B C3B . 123.9(4)
O8B C6B C3B . 111.3(4)
C6B O8B C9B . 116.8(4)
O8B C9B C10B . 108.5(5)
O8B C9B H91B . 110.0
C10B C9B H91B . 110.0
O8B C9B H92B . 110.0
C10B C9B H92B . 110.0
H91B C9B H92B . 108.4
C9B C10B H101B . 109.5
C9B C10B H102B . 109.5
H101B C10B H102B . 109.5
C9B C10B H103B . 109.5
H101B C10B H103B . 109.5
H102B C10B H103B . 109.5
O12B C11B O13B . 123.7(4)
O12B C11B C5B . 124.6(4)
O13B C11B C5B . 111.7(4)
C11B O13B C14B . 116.1(3)
C15B C14B O13B . 108.8(4)
C15B C14B H141B . 109.9
O13B C14B H141B . 109.9
C15B C14B H142B . 109.9
O13B C14B H142B . 109.9
H141B C14B H142B . 108.3
C14B C15B H151B . 109.5
C14B C15B H152B . 109.5
H151B C15B H152B . 109.5
C14B C15B H153B . 109.5
H151B C15B H153B . 109.5
H152B C15B H153B . 109.5

loop_
_geom_bond_atom_site_label_1
_geom_bond_atom_site_label_2
_geom_bond_distance
Ow1 H1W1 0.8647
Ow1 H2W1 0.8634
Ow2 H1W2 0.8342
N1A N2A 1.335(4)
N1A C5A 1.340(5)
N1A H1A 0.8800
N2A C3A 1.346(5)
N2A H2A 0.8800
C3A C4A 1.362(6)
C3A C6A 1.490(6)
C4A C5A 1.375(6)
C4A H4A 0.9500
C5A C11A 1.466(6)
C6A O7A 1.181(5)
C6A O8A 1.325(5)
O8A C9A 1.484(6)
C9A C10A 1.445(10)
C9A H91A 0.9900
C9A H92A 0.9900
C10A H101A 0.9800
C10A H102A 0.9800
C10A H20C 0.9800
C11A O12'A 1.224(19)
C11A O12A 1.225(7)
C11A O13'A 1.329(5)
C11A O13A 1.353(7)
O13A C14A 1.458(7)
O13'A C14'A 1.470(4)
C14A C15A 1.495(12)
C14A H141A 0.9900
C14A H142A 0.9900
C14'A C15'A 1.471(5)
C14'A H141'A 0.9900
C14'A H142'A 0.9900
C15A H151A 0.9800
C15A H152A 0.9800
C15A H153A 0.9800
C15'A H151'A 0.9800
C15'A H152'A 0.9800
C15'A H153'A 0.9800
N1B N2B 1.327(4)
N1B C5B 1.347(5)
N1B H1B 0.8800
N2B C3B 1.340(5)
N2B H2B 0.8800
C3B C4B 1.374(5)
C3B C6B 1.466(6)
C4B C5B 1.374(5)
C4B H4B 0.9500
C5B C11B 1.456(6)
C6B O7B 1.208(5)
C6B O8B 1.328(5)
O8B C9B 1.461(6)
C9B C10B 1.467(7)
C9B H91B 0.9900
C9B H92B 0.9900
C10B H101B 0.9800
C10B H102B 0.9800
C10B H103B 0.9800
C11B O12B 1.209(5)
C11B O13B 1.327(5)
O13B C14B 1.464(5)
C14B C15B 1.464(6)
C14B H141B 0.9900
C14B H142B 0.9900
C15B H151B 0.9800
C15B H152B 0.9800
C15B H153B 0.9800

loop_
_geom_hbond_atom_site_label_D
_geom_hbond_atom_site_label_H
_geom_hbond_atom_site_label_A
_geom_hbond_distance_DH
_geom_hbond_distance_HA
_geom_hbond_distance_DA
_geom_hbond_angle_DHA
_geom_hbond_publ_flag
Ow2 H1W2 N2B 0.83 2.15 2.810(3) 136 yes
N1B H1B N2A 0.88 2.07 2.936(5) 166 yes
N1A H1A Ow1 0.88 1.94 2.793(3) 164 yes
Ow1 H1W1 Ow2 0.86 1.87 2.739(7) 180 yes
N2A H2A N1B 0.88 2.10 2.936(5) 158 yes
N2B H2B Ow2 0.88 2.00 2.810(3) 153 yes
Ow1 H2W1 N1A 0.86 1.96 2.793(3) 161 yes

loop_
_geom_torsion_atom_site_label_1
_geom_torsion_atom_site_label_2
_geom_torsion_atom_site_label_3
_geom_torsion_atom_site_label_4
_geom_torsion
C5A N1A N2A C3A 0.3(5)
N1A N2A C3A C4A -0.7(5)
N1A N2A C3A C6A -178.2(4)
N2A C3A C4A C5A 0.8(5)
C6A C3A C4A C5A 178.2(4)
N2A N1A C5A C4A 0.2(5)
N2A N1A C5A C11A -179.7(5)
C3A C4A C5A N1A -0.6(5)
C3A C4A C5A C11A 179.3(5)
N2A C3A C6A O7A 179.7(5)
C4A C3A C6A O7A 2.6(9)
N2A C3A C6A O8A 1.2(7)
C4A C3A C6A O8A -175.9(4)
O7A C6A O8A C9A -4.9(8)
C3A C6A O8A C9A 173.5(4)
C6A O8A C9A C10A -171.6(5)
N1A C5A C11A O12'A 145.0(12)
C4A C5A C11A O12'A -34.8(14)
N1A C5A C11A O12A -172.6(8)
C4A C5A C11A O12A 7.6(11)
N1A C5A C11A O13'A -22.2(13)
C4A C5A C11A O13'A 158.0(11)
N1A C5A C11A O13A 2.5(9)
C4A C5A C11A O13A -177.4(7)
O12A C11A O13A C14A -4.2(13)
C5A C11A O13A C14A -178.8(6)
O12'A C11A O13'A C14'A 22(2)
C5A C11A O13'A C14'A -171.1(14)
C11A O13A C14A C15A 112.5(15)
C11A O13'A C14'A C15'A -146(3)
C5B N1B N2B C3B -0.4(4)
N1B N2B C3B C4B 0.4(5)
N1B N2B C3B C6B -176.8(4)
N2B C3B C4B C5B -0.2(5)
C6B C3B C4B C5B 176.7(4)
N2B N1B C5B C4B 0.3(5)
N2B N1B C5B C11B 178.1(4)
C3B C4B C5B N1B 0.0(5)
C3B C4B C5B C11B -177.4(4)
N2B C3B C6B O7B 174.9(4)
C4B C3B C6B O7B -1.7(8)
N2B C3B C6B O8B -4.7(6)
C4B C3B C6B O8B 178.7(4)
O7B C6B O8B C9B -0.5(7)
C3B C6B O8B C9B 179.1(4)
C6B O8B C9B C10B 163.1(4)
N1B C5B C11B O12B -6.2(7)
C4B C5B C11B O12B 170.9(5)
N1B C5B C11B O13B 175.3(4)
C4B C5B C11B O13B -7.5(7)
O12B C11B O13B C14B -0.5(7)
C5B C11B O13B C14B 178.0(4)
C11B O13B C14B C15B -173.7(5)
